data_1574639
loop_
_publ_author_name
'Wang, Fei'
'Li, Xingjun'
'Chen, Tianqi'
'Wang, Liqing'
'Li, Chenliang'
'Zhang, Wei'
'Yuan, Wen'
'Lu, Shan'
'Li, Lina'
'Chen, Xueyuan'

_publ_section_title
;
 A strategy of chiral cation coordination to achieve a large luminescence
 dissymmetry factor in 1D hybrid manganese halides
;
_journal_issue 24
_journal_name_full 'Chemical Science'
_journal_page_first 11012
_journal_page_last 11020
_journal_paper_doi 10.1039/D5SC01615K
_journal_volume 16
_journal_year 2025
_chemical_absolute_configuration rm
_chemical_formula_moiety 'C6 H14 Br3 Mn N O'
_chemical_formula_sum 'C6 H14 Br3 Mn N O'
_chemical_formula_weight 410.85
_space_group_crystal_system orthorhombic
_space_group_IT_number 19
_space_group_name_Hall 'P 2ac 2ab'
_space_group_name_H-M_alt 'P 21 21 21'
_atom_sites_solution_hydrogens mixed
_atom_sites_solution_primary dual
_audit_creation_date 2024-11-27
_audit_creation_method
;
Olex2 1.3
(compiled 2020.11.12 svn.r5f609507 for OlexSys, GUI svn.r6408)
;
_audit_update_record
;
2025-01-14 deposited with the CCDC.	2025-05-14 downloaded from the CCDC.
;
_cell_angle_alpha 90
_cell_angle_beta 90
_cell_angle_gamma 90
_cell_formula_units_Z 4
_cell_length_a 7.7707(3)
_cell_length_b 8.0410(3)
_cell_length_c 19.5459(7)
_cell_measurement_reflns_used 4459
_cell_measurement_temperature 99.99(10)
_cell_measurement_theta_max 30.0540
_cell_measurement_theta_min 2.0840
_cell_volume 1221.31(8)
_computing_cell_refinement 'CrysAlisPro 1.171.43.101a (Rigaku OD, 2023)'
_computing_data_collection 'CrysAlisPro 1.171.43.101a (Rigaku OD, 2023)'
_computing_data_reduction 'CrysAlisPro 1.171.43.101a (Rigaku OD, 2023)'
_computing_molecular_graphics 'Olex2 1.3 (Dolomanov et al., 2009)'
_computing_publication_material 'Olex2 1.3 (Dolomanov et al., 2009)'
_computing_structure_refinement 'SHELXL 2018/3 (Sheldrick, 2015)'
_computing_structure_solution 'SHELXT 2018/2 (Sheldrick, 2018)'
_diffrn_ambient_environment N~2~
_diffrn_ambient_temperature 99.99(10)
_diffrn_detector 'Hybrid Pixel Array Detector'
_diffrn_detector_area_resol_mean 10.0000
_diffrn_detector_type HyPix
_diffrn_measured_fraction_theta_full 1.000
_diffrn_measured_fraction_theta_max 0.836
_diffrn_measurement_details
;
List of Runs (angles in degrees, time in seconds):

  # Type    Start    End  Width  t~exp~   \w     \q     \k     \f   Frames
#--------------------------------------------------------------------------
  1  \w     -5.00  41.00   0.50    1.20    --   -5.58  14.00  14.00   92
  2  \w    -18.00  34.00   0.50    1.20    --    6.52 -99.00-150.00  104
  3  \w     -8.00  45.00   0.50    1.20    --    6.52  38.00-150.00  106
  4  \w     50.00  76.00   0.50    1.20    --    6.52  38.00-150.00   52
;
_diffrn_measurement_device 'four-circle diffractometer'
_diffrn_measurement_device_type 'XtaLAB Synergy R, HyPix'
_diffrn_measurement_method '\w scans'
_diffrn_orient_matrix_type 'CrysAlisPro convention (1999,Acta A55,543-557)'
_diffrn_orient_matrix_UB_11 0.0053169000
_diffrn_orient_matrix_UB_12 0.0744452000
_diffrn_orient_matrix_UB_13 0.0193555000
_diffrn_orient_matrix_UB_21 -0.0156859000
_diffrn_orient_matrix_UB_22 0.0471519000
_diffrn_orient_matrix_UB_23 -0.0300141000
_diffrn_orient_matrix_UB_31 -0.0897831000
_diffrn_orient_matrix_UB_32 -0.0039033000
_diffrn_orient_matrix_UB_33 0.0063981000
_diffrn_radiation_monochromator mirror
_diffrn_radiation_probe x-ray
_diffrn_radiation_type 'Mo K\a'
_diffrn_radiation_wavelength 0.71073
_diffrn_reflns_av_R_equivalents 0.0239
_diffrn_reflns_av_unetI/netI 0.0346
_diffrn_reflns_Laue_measured_fraction_full 1.000
_diffrn_reflns_Laue_measured_fraction_max 0.836
_diffrn_reflns_limit_h_max 10
_diffrn_reflns_limit_h_min -9
_diffrn_reflns_limit_k_max 9
_diffrn_reflns_limit_k_min -11
_diffrn_reflns_limit_l_max 28
_diffrn_reflns_limit_l_min -25
_diffrn_reflns_number 7462
_diffrn_reflns_point_group_measured_fraction_full 0.991
_diffrn_reflns_point_group_measured_fraction_max 0.785
_diffrn_reflns_theta_full 25.242
_diffrn_reflns_theta_max 30.729
_diffrn_reflns_theta_min 2.084
_diffrn_source 'micro-focus sealed X-ray tube'
_diffrn_source_type 'Mova (Mo) X-ray Source'
_exptl_absorpt_coefficient_mu 10.857
_exptl_absorpt_correction_T_max 1.00000
_exptl_absorpt_correction_T_min 0.16548
_exptl_absorpt_correction_type multi-scan
_exptl_absorpt_process_details
;
CrysAlisPro 1.171.43.101a (Rigaku Oxford Diffraction, 2023)
Empirical absorption correction using spherical harmonics,
implemented in SCALE3 ABSPACK scaling algorithm.
;
_exptl_crystal_colour 'clear pinkish pink'
_exptl_crystal_colour_lustre clear
_exptl_crystal_colour_modifier pinkish
_exptl_crystal_colour_primary pink
_exptl_crystal_density_diffrn 2.234
_exptl_crystal_description block
_exptl_crystal_F_000 780
_refine_diff_density_max 0.773
_refine_diff_density_min -0.572
_refine_diff_density_rms 0.113
_refine_ls_abs_structure_details
;
 Flack x determined using 998 quotients [(I+)-(I-)]/[(I+)+(I-)]
 (Parsons, Flack and Wagner, Acta Cryst. B69 (2013) 249-259).
;
_refine_ls_abs_structure_Flack -0.010(9)
_refine_ls_extinction_coef 0.00109(17)
_refine_ls_extinction_expression Fc^*^=kFc[1+0.001xFc^2^\l^3^/sin(2\q)]^-1/4^
_refine_ls_extinction_method 'SHELXL-2018/3 (Sheldrick 2018)'
_refine_ls_goodness_of_fit_ref 1.002
_refine_ls_hydrogen_treatment mixed
_refine_ls_matrix_type full
_refine_ls_number_parameters 114
_refine_ls_number_reflns 2989
_refine_ls_number_restraints 3
_refine_ls_restrained_S_all 1.004
_refine_ls_R_factor_all 0.0275
_refine_ls_R_factor_gt 0.0215
_refine_ls_shift/su_max 0.002
_refine_ls_shift/su_mean 0.000
_refine_ls_structure_factor_coef Fsqd
_refine_ls_weighting_details 'w=1/[\s^2^(Fo^2^)+(0.0201P)^2^] where P=(Fo^2^+2Fc^2^)/3'
_refine_ls_weighting_scheme calc
_refine_ls_wR_factor_gt 0.0401
_refine_ls_wR_factor_ref 0.0410
_reflns_Friedel_coverage 0.630
_reflns_Friedel_fraction_full 0.979
_reflns_Friedel_fraction_max 0.716
_reflns_number_gt 2687
_reflns_number_total 2989
_reflns_threshold_expression 'I > 2\s(I)'
_cod_data_source_file d5sc01615k2.cif
_cod_data_source_block r-dacamnbr3_auto
_cod_depositor_comments 'Adding full bibliography for 1574639--1574640.cif.'
_cod_database_code 1574639
_shelx_shelxl_version_number 2018/3
_chemical_oxdiff_formula 'C H O N Mn Br'
_shelx_space_group_comment
;
The symmetry employed for this shelxl refinement is uniquely defined
by the following loop, which should always be used as a source of
symmetry information in preference to the above space-group names.
They are only intended as comments.
;
_reflns_odcompleteness_completeness 99.93
_reflns_odcompleteness_iscentric 1
_reflns_odcompleteness_theta 26.32
_olex2_refinement_description
;
1. Restrained distances
 O1-H1
 0.87 with sigma of 0.01
 Mn1-H1
 2.768743 with sigma of 0.02
 C1-H1
 1.920344 with sigma of 0.02
2.a Ternary CH refined with riding coordinates:
 C2(H6), C1(H5)
2.b Secondary CH2 refined with riding coordinates:
 C5(H12,H11), C4(H9,H10), C6(H14,H13), C3(H8,H7)
2.c Idealised Me refined as rotating group:
 N1(H2,H3,H4)
;
_olex2_submission_special_instructions 'No special instructions were received'
_oxdiff_exptl_absorpt_empirical_details
;
Empirical correction (ABSPACK) includes:
- Absorption correction using spherical harmonics
- Frame scaling
;
_oxdiff_exptl_absorpt_empirical_full_max 3.033
_oxdiff_exptl_absorpt_empirical_full_min 0.565

loop_
_space_group_symop_operation_xyz
'x, y, z'
'-x+1/2, -y, z+1/2'
'-x, y+1/2, -z+1/2'
'x+1/2, -y+1/2, -z'

loop_
_atom_site_label
_atom_site_type_symbol
_atom_site_fract_x
_atom_site_fract_y
_atom_site_fract_z
_atom_site_U_iso_or_equiv
_atom_site_adp_type
_atom_site_occupancy
_atom_site_site_symmetry_order
_atom_site_calc_flag
_atom_site_refinement_flags_posn
_atom_site_refinement_flags_adp
_atom_site_refinement_flags_occupancy
_atom_site_disorder_assembly
_atom_site_disorder_group
Br1 Br 0.54755(5) 0.86835(4) 0.58218(2) 0.00917(9) Uani 1 1 d . . . . .
Br2 Br 0.55407(5) 0.57607(5) 0.43570(2) 0.01023(9) Uani 1 1 d . . . . .
Br3 Br 0.75488(5) 1.03637(5) 0.41684(2) 0.01161(10) Uani 1 1 d . . . . .
Mn1 Mn 0.79812(8) 0.76813(8) 0.49556(3) 0.00905(13) Uani 1 1 d D . . . .
O1 O 0.8481(3) 0.5536(3) 0.56410(14) 0.0110(6) Uani 1 1 d D . . . .
H1 H 0.9572(18) 0.529(4) 0.5710(16) 0.016 Uiso 1 1 d D U . . .
N1 N 0.6387(4) 0.2691(4) 0.56277(18) 0.0131(7) Uani 1 1 d . . . . .
H2 H 0.693281 0.307146 0.524677 0.016 Uiso 1 1 calc R U . . .
H3 H 0.532444 0.316261 0.565633 0.016 Uiso 1 1 calc R U . . .
H4 H 0.627764 0.156585 0.560247 0.016 Uiso 1 1 calc R U . . .
C2 C 0.7420(5) 0.3143(5) 0.6252(2) 0.0100(8) Uani 1 1 d . . . . .
H6 H 0.859010 0.263224 0.621718 0.012 Uiso 1 1 calc R U . . .
C1 C 0.7589(5) 0.5028(5) 0.6260(2) 0.0094(8) Uani 1 1 d D . . . .
H5 H 0.640563 0.551474 0.624828 0.011 Uiso 1 1 calc R U . . .
C5 C 0.7540(6) 0.5014(5) 0.7537(2) 0.0186(9) Uani 1 1 d . . . . .
H12 H 0.815072 0.539719 0.795251 0.022 Uiso 1 1 calc R U . . .
H11 H 0.635829 0.547329 0.754771 0.022 Uiso 1 1 calc R U . . .
C4 C 0.7459(6) 0.3118(5) 0.7533(2) 0.0185(9) Uani 1 1 d . . . . .
H9 H 0.684554 0.272485 0.794647 0.022 Uiso 1 1 calc R U . . .
H10 H 0.864088 0.265846 0.754358 0.022 Uiso 1 1 calc R U . . .
C6 C 0.8481(5) 0.5648(6) 0.6899(2) 0.0159(9) Uani 1 1 d . . . . .
H14 H 0.849426 0.687898 0.689968 0.019 Uiso 1 1 calc R U . . .
H13 H 0.968704 0.525192 0.690393 0.019 Uiso 1 1 calc R U . . .
C3 C 0.6526(6) 0.2496(5) 0.6893(2) 0.0156(9) Uani 1 1 d . . . . .
H8 H 0.651981 0.126522 0.688842 0.019 Uiso 1 1 calc R U . . .
H7 H 0.531682 0.288496 0.689955 0.019 Uiso 1 1 calc R U . . .

loop_
_atom_site_aniso_label
_atom_site_aniso_U_11
_atom_site_aniso_U_22
_atom_site_aniso_U_33
_atom_site_aniso_U_23
_atom_site_aniso_U_13
_atom_site_aniso_U_12
Br1 0.00976(17) 0.00780(17) 0.00994(17) -0.00050(14) 0.00032(18) -0.00046(14)
Br2 0.01001(18) 0.01072(18) 0.00996(17) -0.00128(15) 0.00029(16) 0.00065(16)
Br3 0.01029(18) 0.01139(18) 0.01314(18) 0.00417(16) -0.00006(17) -0.00024(15)
Mn1 0.0087(3) 0.0085(3) 0.0100(3) 0.0014(2) 0.0002(2) 0.0001(2)
O1 0.0076(12) 0.0131(15) 0.0123(13) 0.0047(13) 0.0002(11) -0.0016(12)
N1 0.0152(18) 0.0094(17) 0.0148(18) 0.0004(15) 0.0002(16) -0.0008(14)
C2 0.0105(19) 0.0092(18) 0.0104(19) 0.0002(15) -0.0012(17) 0.0029(17)
C1 0.0103(18) 0.0089(19) 0.0089(18) 0.0024(15) 0.0011(16) 0.0009(16)
C5 0.024(2) 0.023(2) 0.0089(19) -0.0025(17) 0.0001(19) 0.0003(19)
C4 0.023(2) 0.022(2) 0.011(2) 0.0049(18) 0.004(2) 0.004(2)
C6 0.017(2) 0.015(2) 0.016(2) -0.0001(19) -0.0041(18) -0.0006(18)
C3 0.018(2) 0.012(2) 0.017(2) 0.0051(18) 0.0036(19) -0.0002(17)

loop_
_atom_type_symbol
_atom_type_description
_atom_type_scat_dispersion_real
_atom_type_scat_dispersion_imag
_atom_type_scat_source
C C 0.0033 0.0016 'International Tables Vol C Tables 4.2.6.8 and 6.1.1.4'
H H 0.0000 0.0000 'International Tables Vol C Tables 4.2.6.8 and 6.1.1.4'
Br Br -0.2901 2.4595 'International Tables Vol C Tables 4.2.6.8 and 6.1.1.4'
Mn Mn 0.3368 0.7283 'International Tables Vol C Tables 4.2.6.8 and 6.1.1.4'
N N 0.0061 0.0033 'International Tables Vol C Tables 4.2.6.8 and 6.1.1.4'
O O 0.0106 0.0060 'International Tables Vol C Tables 4.2.6.8 and 6.1.1.4'

loop_
_geom_angle_atom_site_label_1
_geom_angle_atom_site_label_2
_geom_angle_atom_site_label_3
_geom_angle
_geom_angle_site_symmetry_1
_geom_angle_site_symmetry_3
_geom_angle_publ_flag
Mn1 Br1 Mn1 92.493(12) 4_466 . ?
Mn1 Br2 Mn1 92.068(12) 4_466 . ?
Br1 Mn1 Br1 172.80(3) 4_566 . ?
Br1 Mn1 Br2 86.56(2) 4_566 4_566 ?
Br1 Mn1 Br2 86.35(2) . . ?
Br1 Mn1 Br2 94.61(2) . 4_566 ?
Br1 Mn1 Br2 91.59(2) 4_566 . ?
Br2 Mn1 Br2 172.56(3) 4_566 . ?
Br3 Mn1 Br1 91.69(2) . . ?
Br3 Mn1 Br1 95.42(2) . 4_566 ?
Br3 Mn1 Br2 97.09(2) . . ?
Br3 Mn1 Br2 90.26(2) . 4_566 ?
O1 Mn1 Br1 84.15(7) . 4_566 ?
O1 Mn1 Br1 88.84(7) . . ?
O1 Mn1 Br2 86.08(7) . 4_566 ?
O1 Mn1 Br2 86.56(7) . . ?
O1 Mn1 Br3 176.33(7) . . ?
Mn1 O1 H1 115.8(16) . . ?
C1 O1 Mn1 129.7(2) . . ?
C1 O1 H1 105.6(16) . . ?
H2 N1 H3 109.5 . . ?
H2 N1 H4 109.5 . . ?
H3 N1 H4 109.5 . . ?
C2 N1 H2 109.5 . . ?
C2 N1 H3 109.5 . . ?
C2 N1 H4 109.5 . . ?
N1 C2 H6 109.3 . . ?
N1 C2 C1 107.1(3) . . ?
N1 C2 C3 109.9(3) . . ?
C1 C2 H6 109.3 . . ?
C1 C2 C3 111.8(3) . . ?
C3 C2 H6 109.3 . . ?
O1 C1 C2 108.3(3) . . ?
O1 C1 H5 108.1 . . ?
O1 C1 C6 112.1(3) . . ?
C2 C1 H5 108.1 . . ?
C6 C1 C2 112.1(3) . . ?
C6 C1 H5 108.1 . . ?
H12 C5 H11 108.1 . . ?
C4 C5 H12 109.6 . . ?
C4 C5 H11 109.6 . . ?
C4 C5 C6 110.4(4) . . ?
C6 C5 H12 109.6 . . ?
C6 C5 H11 109.6 . . ?
C5 C4 H9 109.6 . . ?
C5 C4 H10 109.6 . . ?
C5 C4 C3 110.5(4) . . ?
H9 C4 H10 108.1 . . ?
C3 C4 H9 109.6 . . ?
C3 C4 H10 109.6 . . ?
C1 C6 C5 110.1(3) . . ?
C1 C6 H14 109.6 . . ?
C1 C6 H13 109.6 . . ?
C5 C6 H14 109.6 . . ?
C5 C6 H13 109.6 . . ?
H14 C6 H13 108.2 . . ?
C2 C3 C4 110.2(4) . . ?
C2 C3 H8 109.6 . . ?
C2 C3 H7 109.6 . . ?
C4 C3 H8 109.6 . . ?
C4 C3 H7 109.6 . . ?
H8 C3 H7 108.1 . . ?

loop_
_geom_bond_atom_site_label_1
_geom_bond_atom_site_label_2
_geom_bond_distance
_geom_bond_site_symmetry_2
_geom_bond_publ_flag
Br1 Mn1 2.6963(7) 4_466 ?
Br1 Mn1 2.7031(7) . ?
Br2 Mn1 2.7076(7) 4_466 ?
Br2 Mn1 2.7112(7) . ?
Br3 Mn1 2.6708(7) . ?
Mn1 O1 2.218(3) . ?
O1 H1 0.881(12) . ?
O1 C1 1.452(4) . ?
N1 H2 0.9100 . ?
N1 H3 0.9100 . ?
N1 H4 0.9100 . ?
N1 C2 1.505(5) . ?
C2 H6 1.0000 . ?
C2 C1 1.522(5) . ?
C2 C3 1.524(5) . ?
C1 H5 1.0000 . ?
C1 C6 1.513(6) . ?
C5 H12 0.9900 . ?
C5 H11 0.9900 . ?
C5 C4 1.526(6) . ?
C5 C6 1.533(6) . ?
C4 H9 0.9900 . ?
C4 H10 0.9900 . ?
C4 C3 1.530(6) . ?
C6 H14 0.9900 . ?
C6 H13 0.9900 . ?
C3 H8 0.9900 . ?
C3 H7 0.9900 . ?

loop_
_geom_torsion_atom_site_label_1
_geom_torsion_atom_site_label_2
_geom_torsion_atom_site_label_3
_geom_torsion_atom_site_label_4
_geom_torsion
_geom_torsion_site_symmetry_1
_geom_torsion_site_symmetry_2
_geom_torsion_site_symmetry_3
_geom_torsion_site_symmetry_4
_geom_torsion_publ_flag
Mn1 O1 C1 C2 139.2(3) . . . . ?
Mn1 O1 C1 C6 -96.6(4) . . . . ?
O1 C1 C6 C5 -177.4(3) . . . . ?
N1 C2 C1 O1 -60.6(4) . . . . ?
N1 C2 C1 C6 175.2(3) . . . . ?
N1 C2 C3 C4 -173.6(3) . . . . ?
C2 C1 C6 C5 -55.4(5) . . . . ?
C1 C2 C3 C4 -54.8(5) . . . . ?
C5 C4 C3 C2 57.2(5) . . . . ?
C4 C5 C6 C1 57.6(5) . . . . ?
C6 C5 C4 C3 -59.0(5) . . . . ?
C3 C2 C1 O1 178.9(3) . . . . ?
C3 C2 C1 C6 54.7(5) . . . . ?
